data_2230681
loop_
_publ_author_name
'Arshad, Afsheen'
'Osman, Hasnah'
'Lam, Chan Kit'
'Hemamalini, Madhukar'
'Fun, Hoong-Kun'

_publ_section_title
;
 (<i>E</i>)-6-Bromo-3-{2-[2-(2-methoxybenzylidene)hydrazinyl]-1,3-thiazol-4-yl}-2<i>H</i>-chromen-2-one
;
_journal_coeditor_code HB5923
_journal_issue 7
_journal_name_full 'Acta Crystallographica Section E'
_journal_page_first o1825
_journal_paper_doi 10.1107/S1600536811024536
_journal_volume 67
_journal_year 2011
_chemical_formula_iupac 'C20 H14 Br N3 O3 S'
_chemical_formula_moiety 'C20 H14 Br N3 O3 S'
_chemical_formula_sum 'C20 H14 Br N3 O3 S'
_chemical_formula_weight 456.31
_chemical_name_systematic
;
(<i>E</i>)-6-Bromo-3-{2-[2-(2-methoxybenzylidene)hydrazinyl]-
1,3-thiazol-4-yl}-2<i>H</i>-chromen-2-one
;
_space_group_IT_number 14
_symmetry_cell_setting monoclinic
_symmetry_space_group_name_Hall '-P 2ybc'
_symmetry_space_group_name_H-M 'P 1 21/c 1'
_atom_sites_solution_hydrogens geom
_atom_sites_solution_primary direct
_atom_sites_solution_secondary difmap
_audit_creation_method SHELXL-97
_cell_angle_alpha 90.00
_cell_angle_beta 113.352(7)
_cell_angle_gamma 90.00
_cell_formula_units_Z 4
_cell_length_a 7.2802(12)
_cell_length_b 19.551(3)
_cell_length_c 14.0638(18)
_cell_measurement_reflns_used 2197
_cell_measurement_temperature 296(2)
_cell_measurement_theta_max 22.38
_cell_measurement_theta_min 3.01
_cell_volume 1837.8(5)
_computing_cell_refinement 'SAINT (Bruker, 2009)'
_computing_data_collection 'APEX2 (Bruker, 2009)'
_computing_data_reduction 'SAINT (Bruker, 2009)'
_computing_molecular_graphics 'SHELXTL (Sheldrick, 2008)'
_computing_publication_material 'SHELXTL (Sheldrick, 2008) and PLATON (Spek, 2009)'
_computing_structure_refinement 'SHELXTL (Sheldrick, 2008)'
_computing_structure_solution 'SHELXTL (Sheldrick, 2008)'
_diffrn_ambient_temperature 296(2)
_diffrn_measured_fraction_theta_full 0.993
_diffrn_measured_fraction_theta_max 0.993
_diffrn_measurement_device_type 'Bruker APEXII DUO CCD'
_diffrn_measurement_method '\f and \w'
_diffrn_radiation_monochromator graphite
_diffrn_radiation_source 'fine-focus sealed tube'
_diffrn_radiation_type MoK\a
_diffrn_radiation_wavelength 0.71073
_diffrn_reflns_av_R_equivalents 0.0361
_diffrn_reflns_av_sigmaI/netI 0.0425
_diffrn_reflns_limit_h_max 9
_diffrn_reflns_limit_h_min -9
_diffrn_reflns_limit_k_max 24
_diffrn_reflns_limit_k_min -25
_diffrn_reflns_limit_l_max 18
_diffrn_reflns_limit_l_min -18
_diffrn_reflns_number 11951
_diffrn_reflns_theta_full 27.65
_diffrn_reflns_theta_max 27.65
_diffrn_reflns_theta_min 2.61
_diffrn_standards_number 0
_exptl_absorpt_coefficient_mu 2.378
_exptl_absorpt_correction_T_max 0.921
_exptl_absorpt_correction_T_min 0.427
_exptl_absorpt_correction_type multi-scan
_exptl_absorpt_process_details '(SADABS; Bruker, 2009)'
_exptl_crystal_colour yellow
_exptl_crystal_density_diffrn 1.649
_exptl_crystal_density_method 'not measured'
_exptl_crystal_description needle
_exptl_crystal_F_000 920
_exptl_crystal_size_max 0.43
_exptl_crystal_size_mid 0.07
_exptl_crystal_size_min 0.04
_refine_diff_density_max 0.300
_refine_diff_density_min -0.290
_refine_ls_extinction_method none
_refine_ls_goodness_of_fit_ref 1.008
_refine_ls_hydrogen_treatment constr
_refine_ls_matrix_type full
_refine_ls_number_parameters 253
_refine_ls_number_reflns 4266
_refine_ls_number_restraints 0
_refine_ls_restrained_S_all 1.008
_refine_ls_R_factor_all 0.0748
_refine_ls_R_factor_gt 0.0377
_refine_ls_shift/su_max 0.001
_refine_ls_shift/su_mean 0.000
_refine_ls_structure_factor_coef Fsqd
_refine_ls_weighting_details 'calc w=1/[\s^2^(Fo^2^)+(0.0340P)^2^+0.4880P] where P=(Fo^2^+2Fc^2^)/3'
_refine_ls_weighting_scheme calc
_refine_ls_wR_factor_gt 0.0767
_refine_ls_wR_factor_ref 0.0886
_reflns_number_gt 2786
_reflns_number_total 4266
_reflns_threshold_expression I>2\s(I)
_cod_data_source_file hb5923.cif
_cod_data_source_block I
_cod_original_sg_symbol_H-M 'P 21/c'
_cod_database_code 2230681
_cod_database_fobs_code 2230681

loop_
_symmetry_equiv_pos_as_xyz
'x, y, z'
'-x, y+1/2, -z+1/2'
'-x, -y, -z'
'x, -y-1/2, z-1/2'

loop_
_atom_site_type_symbol
_atom_site_label
_atom_site_fract_x
_atom_site_fract_y
_atom_site_fract_z
_atom_site_U_iso_or_equiv
_atom_site_adp_type
_atom_site_calc_flag
_atom_site_refinement_flags
_atom_site_occupancy
_atom_site_symmetry_multiplicity
_atom_site_disorder_assembly
_atom_site_disorder_group
Br Br1 0.24394(5) 1.084300(17) 0.06129(3) 0.06481(13) Uani d . 1 1 . .
S S1 0.21746(11) 0.61887(3) 0.38892(5) 0.04655(18) Uani d . 1 1 . .
O O1 0.2719(3) 0.92795(9) 0.43367(12) 0.0453(4) Uani d . 1 1 . .
O O2 0.2679(3) 0.83501(10) 0.51902(14) 0.0567(5) Uani d . 1 1 . .
O O3 0.2197(3) 0.37198(9) 0.04438(13) 0.0518(5) Uani d . 1 1 . .
N N1 0.2186(3) 0.71059(10) 0.25691(15) 0.0403(5) Uani d . 1 1 . .
N N2 0.2131(3) 0.59752(10) 0.19923(16) 0.0459(6) Uani d . 1 1 . .
H H1 0.2264 0.6102 0.1375 0.055 Uiso d R 1 1 . .
N N3 0.2291(3) 0.53132(10) 0.23123(16) 0.0397(5) Uani d . 1 1 . .
C C1 0.2567(4) 0.85797(13) 0.43706(19) 0.0402(6) Uani d . 1 1 . .
C C2 0.2663(4) 0.96192(13) 0.34700(19) 0.0407(6) Uani d . 1 1 . .
C C3 0.2939(4) 1.03179(15) 0.3551(2) 0.0515(7) Uani d . 1 1 . .
H H3A 0.3160 1.0541 0.4171 0.062 Uiso calc R 1 1 . .
C C4 0.2880(4) 1.06785(14) 0.2703(2) 0.0523(7) Uani d . 1 1 . .
H H4A 0.3068 1.1150 0.2744 0.063 Uiso calc R 1 1 . .
C C5 0.2538(4) 1.03353(14) 0.1781(2) 0.0446(6) Uani d . 1 1 . .
C C6 0.2293(4) 0.96446(14) 0.1706(2) 0.0439(6) Uani d . 1 1 . .
H H6A 0.2081 0.9424 0.1085 0.053 Uiso calc R 1 1 . .
C C7 0.2358(4) 0.92670(12) 0.25618(18) 0.0372(6) Uani d . 1 1 . .
C C8 0.2190(4) 0.85417(13) 0.25783(19) 0.0401(6) Uani d . 1 1 . .
H H8A 0.1991 0.8297 0.1978 0.048 Uiso calc R 1 1 . .
C C9 0.2310(4) 0.81934(13) 0.34368(18) 0.0372(6) Uani d . 1 1 . .
C C10 0.2232(4) 0.74489(13) 0.34487(18) 0.0366(6) Uani d . 1 1 . .
C C11 0.2234(4) 0.70361(13) 0.42228(19) 0.0430(6) Uani d . 1 1 . .
H H11A 0.2264 0.7192 0.4854 0.052 Uiso calc R 1 1 . .
C C12 0.2177(4) 0.64534(12) 0.27085(18) 0.0363(6) Uani d . 1 1 . .
C C13 0.2343(4) 0.48370(12) 0.17014(19) 0.0375(6) Uani d . 1 1 . .
H H13A 0.2209 0.4934 0.1030 0.045 Uiso calc R 1 1 . .
C C14 0.2620(4) 0.41341(12) 0.20920(18) 0.0348(5) Uani d . 1 1 . .
C C15 0.3017(4) 0.40043(13) 0.3125(2) 0.0445(6) Uani d . 1 1 . .
H H15A 0.3043 0.4367 0.3559 0.053 Uiso calc R 1 1 . .
C C16 0.3374(5) 0.33511(14) 0.3522(2) 0.0544(8) Uani d . 1 1 . .
H H16A 0.3618 0.3275 0.4215 0.065 Uiso calc R 1 1 . .
C C17 0.3368(5) 0.28129(14) 0.2896(2) 0.0557(8) Uani d . 1 1 . .
H H17A 0.3650 0.2374 0.3170 0.067 Uiso calc R 1 1 . .
C C18 0.2947(4) 0.29182(13) 0.1862(2) 0.0479(7) Uani d . 1 1 . .
H H18A 0.2917 0.2550 0.1437 0.057 Uiso calc R 1 1 . .
C C19 0.2572(4) 0.35707(13) 0.14584(18) 0.0376(6) Uani d . 1 1 . .
C C20 0.2017(5) 0.31519(14) -0.0228(2) 0.0530(7) Uani d . 1 1 . .
H H20A 0.1687 0.3315 -0.0920 0.080 Uiso calc R 1 1 . .
H H20B 0.0979 0.2852 -0.0220 0.080 Uiso calc R 1 1 . .
H H20C 0.3262 0.2908 0.0005 0.080 Uiso calc R 1 1 . .

loop_
_atom_site_aniso_label
_atom_site_aniso_U_11
_atom_site_aniso_U_22
_atom_site_aniso_U_33
_atom_site_aniso_U_12
_atom_site_aniso_U_13
_atom_site_aniso_U_23
Br1 0.0782(2) 0.0614(2) 0.0665(2) -0.00399(17) 0.04110(19) 0.01182(16)
S1 0.0669(5) 0.0376(4) 0.0421(4) -0.0001(3) 0.0291(3) 0.0017(3)
O1 0.0660(12) 0.0354(10) 0.0349(10) 0.0021(9) 0.0203(9) -0.0065(8)
O2 0.0930(16) 0.0460(11) 0.0367(11) 0.0041(10) 0.0315(11) -0.0039(9)
O3 0.0867(14) 0.0353(10) 0.0391(10) -0.0008(10) 0.0310(10) -0.0042(8)
N1 0.0546(13) 0.0317(12) 0.0366(12) -0.0013(10) 0.0202(10) -0.0057(9)
N2 0.0760(16) 0.0297(12) 0.0394(12) -0.0014(11) 0.0307(12) -0.0028(9)
N3 0.0529(13) 0.0285(11) 0.0404(12) -0.0002(10) 0.0213(10) -0.0002(9)
C1 0.0459(15) 0.0371(15) 0.0377(14) 0.0032(12) 0.0167(12) -0.0057(12)
C2 0.0451(15) 0.0357(15) 0.0408(15) 0.0018(12) 0.0166(12) -0.0033(12)
C3 0.0630(19) 0.0439(17) 0.0441(16) -0.0017(14) 0.0176(14) -0.0127(13)
C4 0.0640(19) 0.0327(15) 0.0591(18) -0.0057(14) 0.0234(16) -0.0050(13)
C5 0.0454(16) 0.0408(16) 0.0516(16) 0.0001(13) 0.0235(13) 0.0055(13)
C6 0.0511(16) 0.0444(16) 0.0398(15) -0.0008(13) 0.0219(13) -0.0045(12)
C7 0.0410(14) 0.0340(14) 0.0366(14) 0.0012(11) 0.0155(12) -0.0064(11)
C8 0.0481(16) 0.0386(15) 0.0349(14) -0.0009(12) 0.0179(12) -0.0093(11)
C9 0.0400(14) 0.0367(14) 0.0359(14) 0.0016(11) 0.0159(12) -0.0077(11)
C10 0.0391(14) 0.0369(14) 0.0336(13) 0.0012(11) 0.0141(11) -0.0066(11)
C11 0.0578(17) 0.0398(15) 0.0356(14) 0.0011(13) 0.0231(13) -0.0046(11)
C12 0.0444(15) 0.0334(14) 0.0324(13) -0.0006(11) 0.0165(12) -0.0026(11)
C13 0.0485(15) 0.0327(14) 0.0336(13) -0.0012(12) 0.0187(12) -0.0011(11)
C14 0.0400(13) 0.0296(13) 0.0376(14) -0.0030(11) 0.0184(11) -0.0013(11)
C15 0.0605(18) 0.0359(15) 0.0404(15) -0.0032(13) 0.0236(14) -0.0031(12)
C16 0.082(2) 0.0437(17) 0.0405(16) 0.0001(15) 0.0280(16) 0.0043(13)
C17 0.079(2) 0.0344(15) 0.0556(18) 0.0057(15) 0.0293(17) 0.0109(13)
C18 0.0691(19) 0.0311(15) 0.0502(16) -0.0027(13) 0.0309(15) -0.0047(12)
C19 0.0454(15) 0.0337(14) 0.0380(14) -0.0032(11) 0.0211(12) -0.0013(11)
C20 0.073(2) 0.0473(17) 0.0419(16) -0.0035(15) 0.0259(15) -0.0133(13)

loop_
_atom_type_symbol
_atom_type_description
_atom_type_scat_dispersion_real
_atom_type_scat_dispersion_imag
_atom_type_scat_source
C C 0.0033 0.0016 'International Tables Vol C Tables 4.2.6.8 and 6.1.1.4'
H H 0.0000 0.0000 'International Tables Vol C Tables 4.2.6.8 and 6.1.1.4'
N N 0.0061 0.0033 'International Tables Vol C Tables 4.2.6.8 and 6.1.1.4'
O O 0.0106 0.0060 'International Tables Vol C Tables 4.2.6.8 and 6.1.1.4'
S S 0.1246 0.1234 'International Tables Vol C Tables 4.2.6.8 and 6.1.1.4'
Br Br -0.2901 2.4595 'International Tables Vol C Tables 4.2.6.8 and 6.1.1.4'

loop_
_geom_angle_atom_site_label_1
_geom_angle_atom_site_label_2
_geom_angle_atom_site_label_3
_geom_angle_site_symmetry_1
_geom_angle_site_symmetry_3
_geom_angle
_geom_angle_publ_flag
C11 S1 C12 . . 87.96(12) ?
C2 O1 C1 . . 122.48(18) ?
C19 O3 C20 . . 116.75(19) ?
C12 N1 C10 . . 109.9(2) ?
N3 N2 C12 . . 115.7(2) ?
N3 N2 H1 . . 121.9 ?
C12 N2 H1 . . 121.1 ?
C13 N3 N2 . . 119.5(2) ?
O2 C1 O1 . . 115.2(2) ?
O2 C1 C9 . . 126.9(2) ?
O1 C1 C9 . . 117.8(2) ?
O1 C2 C3 . . 116.9(2) ?
O1 C2 C7 . . 120.9(2) ?
C3 C2 C7 . . 122.1(2) ?
C4 C3 C2 . . 118.9(2) ?
C4 C3 H3A . . 120.5 ?
C2 C3 H3A . . 120.5 ?
C3 C4 C5 . . 119.6(3) ?
C3 C4 H4A . . 120.2 ?
C5 C4 H4A . . 120.2 ?
C6 C5 C4 . . 121.4(2) ?
C6 C5 Br1 . . 119.5(2) ?
C4 C5 Br1 . . 119.1(2) ?
C5 C6 C7 . . 119.9(2) ?
C5 C6 H6A . . 120.0 ?
C7 C6 H6A . . 120.0 ?
C2 C7 C6 . . 118.0(2) ?
C2 C7 C8 . . 117.5(2) ?
C6 C7 C8 . . 124.5(2) ?
C9 C8 C7 . . 122.5(2) ?
C9 C8 H8A . . 118.7 ?
C7 C8 H8A . . 118.7 ?
C8 C9 C10 . . 121.4(2) ?
C8 C9 C1 . . 118.7(2) ?
C10 C9 C1 . . 119.9(2) ?
C11 C10 N1 . . 114.7(2) ?
C11 C10 C9 . . 128.1(2) ?
N1 C10 C9 . . 117.2(2) ?
C10 C11 S1 . . 111.30(18) ?
C10 C11 H11A . . 124.4 ?
S1 C11 H11A . . 124.4 ?
N1 C12 N2 . . 124.4(2) ?
N1 C12 S1 . . 116.16(17) ?
N2 C12 S1 . . 119.44(18) ?
N3 C13 C14 . . 117.9(2) ?
N3 C13 H13A . . 121.0 ?
C14 C13 H13A . . 121.0 ?
C15 C14 C19 . . 117.5(2) ?
C15 C14 C13 . . 120.3(2) ?
C19 C14 C13 . . 122.1(2) ?
C16 C15 C14 . . 121.5(2) ?
C16 C15 H15A . . 119.3 ?
C14 C15 H15A . . 119.3 ?
C17 C16 C15 . . 119.9(3) ?
C17 C16 H16A . . 120.0 ?
C15 C16 H16A . . 120.0 ?
C16 C17 C18 . . 120.4(3) ?
C16 C17 H17A . . 119.8 ?
C18 C17 H17A . . 119.8 ?
C17 C18 C19 . . 119.8(2) ?
C17 C18 H18A . . 120.1 ?
C19 C18 H18A . . 120.1 ?
O3 C19 C18 . . 123.3(2) ?
O3 C19 C14 . . 115.9(2) ?
C18 C19 C14 . . 120.8(2) ?
O3 C20 H20A . . 109.5 ?
O3 C20 H20B . . 109.5 ?
H20A C20 H20B . . 109.5 ?
O3 C20 H20C . . 109.5 ?
H20A C20 H20C . . 109.5 ?
H20B C20 H20C . . 109.5 ?

loop_
_geom_bond_atom_site_label_1
_geom_bond_atom_site_label_2
_geom_bond_site_symmetry_2
_geom_bond_distance
_geom_bond_publ_flag
Br1 C5 . 1.896(3) ?
S1 C11 . 1.718(3) ?
S1 C12 . 1.740(2) ?
O1 C2 . 1.375(3) ?
O1 C1 . 1.375(3) ?
O2 C1 . 1.209(3) ?
O3 C19 . 1.374(3) ?
O3 C20 . 1.430(3) ?
N1 C12 . 1.291(3) ?
N1 C10 . 1.396(3) ?
N2 N3 . 1.360(3) ?
N2 C12 . 1.365(3) ?
N2 H1 . 0.9449 ?
N3 C13 . 1.277(3) ?
C1 C9 . 1.461(3) ?
C2 C3 . 1.379(4) ?
C2 C7 . 1.389(3) ?
C3 C4 . 1.371(4) ?
C3 H3A . 0.9300 ?
C4 C5 . 1.392(4) ?
C4 H4A . 0.9300 ?
C5 C6 . 1.361(4) ?
C6 C7 . 1.397(3) ?
C6 H6A . 0.9300 ?
C7 C8 . 1.424(3) ?
C8 C9 . 1.359(3) ?
C8 H8A . 0.9300 ?
C9 C10 . 1.457(3) ?
C10 C11 . 1.355(3) ?
C11 H11A . 0.9300 ?
C13 C14 . 1.464(3) ?
C13 H13A . 0.9300 ?
C14 C15 . 1.387(3) ?
C14 C19 . 1.409(3) ?
C15 C16 . 1.377(4) ?
C15 H15A . 0.9300 ?
C16 C17 . 1.371(4) ?
C16 H16A . 0.9300 ?
C17 C18 . 1.377(4) ?
C17 H17A . 0.9300 ?
C18 C19 . 1.379(3) ?
C18 H18A . 0.9300 ?
C20 H20A . 0.9600 ?
C20 H20B . 0.9600 ?
C20 H20C . 0.9600 ?

loop_
_geom_hbond_atom_site_label_D
_geom_hbond_atom_site_label_H
_geom_hbond_atom_site_label_A
_geom_hbond_site_symmetry_A
_geom_hbond_distance_DH
_geom_hbond_distance_HA
_geom_hbond_distance_DA
_geom_hbond_angle_DHA
_geom_hbond_publ_flag
N2 H1 O2 4_575 0.94 2.10 3.021(3) 164 yes

loop_
_geom_torsion_atom_site_label_1
_geom_torsion_atom_site_label_2
_geom_torsion_atom_site_label_3
_geom_torsion_atom_site_label_4
_geom_torsion_site_symmetry_1
_geom_torsion_site_symmetry_2
_geom_torsion_site_symmetry_3
_geom_torsion_site_symmetry_4
_geom_torsion
_geom_torsion_publ_flag
C12 N2 N3 C13 . . . . -177.2(2) ?
C2 O1 C1 O2 . . . . 178.6(2) ?
C2 O1 C1 C9 . . . . -0.9(3) ?
C1 O1 C2 C3 . . . . -176.6(2) ?
C1 O1 C2 C7 . . . . 2.9(4) ?
O1 C2 C3 C4 . . . . -179.5(3) ?
C7 C2 C3 C4 . . . . 1.0(4) ?
C2 C3 C4 C5 . . . . 0.3(4) ?
C3 C4 C5 C6 . . . . -1.1(4) ?
C3 C4 C5 Br1 . . . . 179.5(2) ?
C4 C5 C6 C7 . . . . 0.8(4) ?
Br1 C5 C6 C7 . . . . -179.84(19) ?
O1 C2 C7 C6 . . . . 179.2(2) ?
C3 C2 C7 C6 . . . . -1.3(4) ?
O1 C2 C7 C8 . . . . -2.6(4) ?
C3 C2 C7 C8 . . . . 176.9(2) ?
C5 C6 C7 C2 . . . . 0.4(4) ?
C5 C6 C7 C8 . . . . -177.7(2) ?
C2 C7 C8 C9 . . . . 0.3(4) ?
C6 C7 C8 C9 . . . . 178.4(3) ?
C7 C8 C9 C10 . . . . -176.9(2) ?
C7 C8 C9 C1 . . . . 1.7(4) ?
O2 C1 C9 C8 . . . . 179.2(3) ?
O1 C1 C9 C8 . . . . -1.4(4) ?
O2 C1 C9 C10 . . . . -2.1(4) ?
O1 C1 C9 C10 . . . . 177.3(2) ?
C12 N1 C10 C11 . . . . -0.7(3) ?
C12 N1 C10 C9 . . . . 178.2(2) ?
C8 C9 C10 C11 . . . . -176.5(3) ?
C1 C9 C10 C11 . . . . 4.9(4) ?
C8 C9 C10 N1 . . . . 4.9(4) ?
C1 C9 C10 N1 . . . . -173.7(2) ?
N1 C10 C11 S1 . . . . -0.1(3) ?
C9 C10 C11 S1 . . . . -178.8(2) ?
C12 S1 C11 C10 . . . . 0.6(2) ?
C10 N1 C12 N2 . . . . 179.9(2) ?
C10 N1 C12 S1 . . . . 1.2(3) ?
N3 N2 C12 N1 . . . . 174.9(2) ?
N3 N2 C12 S1 . . . . -6.4(3) ?
C11 S1 C12 N1 . . . . -1.1(2) ?
C11 S1 C12 N2 . . . . -179.8(2) ?
N2 N3 C13 C14 . . . . 176.9(2) ?
N3 C13 C14 C15 . . . . -6.5(4) ?
N3 C13 C14 C19 . . . . 176.0(2) ?
C19 C14 C15 C16 . . . . 0.7(4) ?
C13 C14 C15 C16 . . . . -177.0(3) ?
C14 C15 C16 C17 . . . . 0.9(5) ?
C15 C16 C17 C18 . . . . -2.0(5) ?
C16 C17 C18 C19 . . . . 1.4(5) ?
C20 O3 C19 C18 . . . . 5.8(4) ?
C20 O3 C19 C14 . . . . -176.2(2) ?
C17 C18 C19 O3 . . . . 178.1(3) ?
C17 C18 C19 C14 . . . . 0.2(4) ?
C15 C14 C19 O3 . . . . -179.3(2) ?
C13 C14 C19 O3 . . . . -1.7(4) ?
C15 C14 C19 C18 . . . . -1.3(4) ?
C13 C14 C19 C18 . . . . 176.4(2) ?

loop_
_cod_related_entry_id
_cod_related_entry_database
_cod_related_entry_code
1 ChemSpider 30656772
